data_7708799
loop_
_publ_author_name
'Nimax, Patrick'
'Rotthowe, Nils'
'Zoller, Florian'
'Blockhaus, Tobias'
'Wagner, Friedrich Ernst'
'Fattakhova-Rohlfing, Dina'
'S\"unkel, Karlheinz'

_publ_section_title
;
 Coordination polymers of 5-substituted
 1,2,3,4-tetracyanocyclopentadienides: structural and electrochemical
 properties of complex compounds of 5-amino- and
 5-nitro-tetracyanocyclopentadienide
;
_journal_name_full 'Dalton Transactions'
_journal_paper_doi 10.1039/D1DT02866A
_journal_year 2021
_chemical_formula_moiety 'C9 H2 Ag N5 O3'
_chemical_formula_sum 'C9 H2 Ag N5 O3'
_chemical_formula_weight 336.03
_space_group_crystal_system orthorhombic
_space_group_IT_number 62
_space_group_name_Hall '-P 2ac 2n'
_space_group_name_H-M_alt 'P n m a'
_atom_sites_solution_hydrogens difmap
_atom_sites_solution_primary dual
_audit_creation_method SHELXL-2018/3
_audit_update_record
;
2021-06-26 deposited with the CCDC.	2021-11-11 downloaded from the CCDC.
;
_cell_angle_alpha 90
_cell_angle_beta 90
_cell_angle_gamma 90
_cell_formula_units_Z 4
_cell_length_a 6.1700(3)
_cell_length_b 10.8301(6)
_cell_length_c 16.8422(9)
_cell_measurement_reflns_used 6302
_cell_measurement_temperature 123(2)
_cell_measurement_theta_max 26.3791
_cell_measurement_theta_min 3.9889
_cell_volume 1125.42(10)
_computing_cell_refinement 'APEX2 v2012.4-3 (Bruker AXS)'
_computing_data_collection 'Bruker Instrument Service v3.0.21'
_computing_data_reduction 'SAINT V8.18C (Bruker AXS Inc., 2011)'
_computing_structure_refinement 'SHELXL-2018/3 (Sheldrick, 2018)'
_computing_structure_solution 'SHELXT 2014/5 (Sheldrick, 2014)'
_diffrn_ambient_temperature 123(2)
_diffrn_detector_area_resol_mean 7.3910
_diffrn_measured_fraction_theta_full 0.998
_diffrn_measured_fraction_theta_max 0.998
_diffrn_measurement_device_type 'D8 Venture'
_diffrn_measurement_method 'mix of omega and phi scans'
_diffrn_radiation_type MoK\a
_diffrn_radiation_wavelength 0.71073
_diffrn_reflns_av_R_equivalents 0.0345
_diffrn_reflns_av_unetI/netI 0.0190
_diffrn_reflns_Laue_measured_fraction_full 0.998
_diffrn_reflns_Laue_measured_fraction_max 0.998
_diffrn_reflns_limit_h_max 7
_diffrn_reflns_limit_h_min -7
_diffrn_reflns_limit_k_max 13
_diffrn_reflns_limit_k_min -13
_diffrn_reflns_limit_l_max 21
_diffrn_reflns_limit_l_min -20
_diffrn_reflns_number 10487
_diffrn_reflns_point_group_measured_fraction_full 0.998
_diffrn_reflns_point_group_measured_fraction_max 0.998
_diffrn_reflns_theta_full 25.242
_diffrn_reflns_theta_max 26.380
_diffrn_reflns_theta_min 3.517
_diffrn_source 'rotating anode generator'
_exptl_absorpt_coefficient_mu 1.799
_exptl_absorpt_correction_T_max 0.7454
_exptl_absorpt_correction_T_min 0.6764
_exptl_absorpt_correction_type multi-scan
_exptl_absorpt_process_details
;
 SADABS 2016/2: Krause, L., Herbst-Irmer, R., Sheldrick G.M. & Stalke D.,
 J. Appl. Cryst. 48 (2015) 3-10
;
_exptl_crystal_colour yellow
_exptl_crystal_density_diffrn 1.983
_exptl_crystal_density_method 'not measured'
_exptl_crystal_description block
_exptl_crystal_F_000 648
_exptl_crystal_size_max 0.030
_exptl_crystal_size_mid 0.020
_exptl_crystal_size_min 0.020
_refine_diff_density_max 0.637
_refine_diff_density_min -0.888
_refine_diff_density_rms 0.076
_refine_ls_extinction_method none
_refine_ls_goodness_of_fit_ref 1.100
_refine_ls_hydrogen_treatment refxyz
_refine_ls_matrix_type full
_refine_ls_number_parameters 107
_refine_ls_number_reflns 1219
_refine_ls_number_restraints 2
_refine_ls_restrained_S_all 1.099
_refine_ls_R_factor_all 0.0360
_refine_ls_R_factor_gt 0.0279
_refine_ls_shift/su_max 0.000
_refine_ls_shift/su_mean 0.000
_refine_ls_structure_factor_coef Fsqd
_refine_ls_weighting_details 'w=1/[\s^2^(Fo^2^)+(0.0060P)^2^+2.7273P] where P=(Fo^2^+2Fc^2^)/3'
_refine_ls_weighting_scheme calc
_refine_ls_wR_factor_gt 0.0555
_refine_ls_wR_factor_ref 0.0617
_reflns_Friedel_coverage 0.000
_reflns_number_gt 1061
_reflns_number_total 1219
_reflns_threshold_expression 'I > 2\s(I)'
_cod_data_source_file d1dt02866a1.cif
_cod_data_source_block compd2b
_cod_database_code 7708799
_publcif_datablock.id {811626d7-95d4-4140-a02e-d84f3fa7db47}

_shelx_shelxl_version_number 2018/3
_shelx_space_group_comment
;
The symmetry employed for this shelxl refinement is uniquely defined
by the following loop, which should always be used as a source of
symmetry information in preference to the above space-group names.
They are only intended as comments.
;
_shelx_estimated_absorpt_t_min 0.948
_shelx_estimated_absorpt_t_max 0.965
_publcif_funding_html
;
;

loop_
_space_group_symop_operation_xyz
'x, y, z'
'-x+1/2, -y, z+1/2'
'-x, y+1/2, -z'
'x+1/2, -y+1/2, -z+1/2'
'-x, -y, -z'
'x-1/2, y, -z-1/2'
'x, -y-1/2, z'
'-x-1/2, y-1/2, z-1/2'

loop_
_atom_site_label
_atom_site_type_symbol
_atom_site_fract_x
_atom_site_fract_y
_atom_site_fract_z
_atom_site_U_iso_or_equiv
_atom_site_adp_type
_atom_site_occupancy
_atom_site_site_symmetry_order
_atom_site_calc_flag
_atom_site_refinement_flags_posn
_atom_site_refinement_flags_adp
_atom_site_refinement_flags_occupancy
_atom_site_disorder_assembly
_atom_site_disorder_group
C1 C 0.7331(4) 0.3144(3) 0.64246(15) 0.0341(7) Uani 1 1 d . . . . .
C2 C 0.5427(5) 0.3549(3) 0.60530(16) 0.0331(7) Uani 1 1 d . . . . .
C3 C 0.4265(7) 0.250000 0.5812(2) 0.0338(9) Uani 1 2 d S T P . .
C4 C 0.4709(5) 0.4789(3) 0.59581(17) 0.0385(7) Uani 1 1 d . . . . .
C5 C 0.2322(7) 0.250000 0.5352(2) 0.0337(9) Uani 1 2 d S T P . .
N1B N 0.8944(13) 0.4091(8) 0.6713(4) 0.033(2) Uiso 0.5 1 d . . P A 1
O1B O 1.0604(8) 0.3561(6) 0.6985(3) 0.0468(12) Uani 0.5 1 d . . P A 1
O2B O 0.8695(9) 0.5156(5) 0.6659(3) 0.0591(14) Uani 0.5 1 d . . P A 1
N1A N 1.0195(10) 0.4544(7) 0.7005(3) 0.0460(14) Uani 0.5 1 d . . P A 2
C6A C 0.8997(15) 0.3793(8) 0.6752(5) 0.027(2) Uiso 0.5 1 d . . P A 2
N2 N 0.4045(5) 0.5760(3) 0.58762(17) 0.0480(7) Uani 1 1 d . . . . .
N3 N 0.0797(6) 0.250000 0.4972(2) 0.0413(9) Uani 1 2 d S T P . .
Ag1 Ag -0.20160(6) 0.250000 0.41450(2) 0.04833(14) Uani 1 2 d S T P . .
O1W O -0.1069(16) 0.250000 0.2760(3) 0.153(3) Uani 1 2 d DS T P . .
H1W H 0.031(12) 0.24(5) 0.276(9) 0.230 Uiso 0.5 1 d D U P . .
H2W H -0.11(2) 0.250000 0.2254(13) 0.230 Uiso 1 2 d DS U P . .

loop_
_atom_site_aniso_label
_atom_site_aniso_U_11
_atom_site_aniso_U_22
_atom_site_aniso_U_33
_atom_site_aniso_U_23
_atom_site_aniso_U_13
_atom_site_aniso_U_12
C1 0.0277(14) 0.0537(18) 0.0209(12) -0.0033(13) 0.0024(11) -0.0031(13)
C2 0.0278(14) 0.0477(18) 0.0236(13) -0.0041(13) 0.0031(11) -0.0003(14)
C3 0.026(2) 0.051(3) 0.0241(19) 0.000 0.0000(17) 0.000
C4 0.0312(15) 0.056(2) 0.0287(15) -0.0091(15) 0.0014(13) -0.0018(15)
C5 0.033(2) 0.042(2) 0.026(2) 0.000 0.0033(18) 0.000
O1B 0.037(3) 0.066(4) 0.038(2) 0.003(3) -0.009(2) -0.006(3)
O2B 0.054(3) 0.046(3) 0.078(4) -0.010(3) -0.006(3) -0.009(3)
N1A 0.036(3) 0.063(4) 0.039(3) -0.001(3) -0.003(3) -0.010(3)
N2 0.0494(17) 0.0489(18) 0.0458(16) -0.0083(15) 0.0039(14) 0.0044(15)
N3 0.033(2) 0.057(3) 0.0337(19) 0.000 -0.0067(17) 0.000
Ag1 0.0457(2) 0.0599(3) 0.0395(2) 0.000 -0.01322(17) 0.000
O1W 0.202(9) 0.218(9) 0.039(3) 0.000 0.010(4) 0.000

loop_
_atom_type_symbol
_atom_type_description
_atom_type_scat_dispersion_real
_atom_type_scat_dispersion_imag
_atom_type_scat_source
C C 0.0033 0.0016 'International Tables Vol C Tables 4.2.6.8 and 6.1.1.4'
H H 0.0000 0.0000 'International Tables Vol C Tables 4.2.6.8 and 6.1.1.4'
N N 0.0061 0.0033 'International Tables Vol C Tables 4.2.6.8 and 6.1.1.4'
O O 0.0106 0.0060 'International Tables Vol C Tables 4.2.6.8 and 6.1.1.4'
Ag Ag -0.8971 1.1015 'International Tables Vol C Tables 4.2.6.8 and 6.1.1.4'

loop_
_geom_angle_atom_site_label_1
_geom_angle_atom_site_label_2
_geom_angle_atom_site_label_3
_geom_angle
_geom_angle_site_symmetry_1
_geom_angle_site_symmetry_3
_geom_angle_publ_flag
C6A C1 C2 130.6(5) . . ?
C1 C1 C2 108.26(19) 7_565 . ?
C1 C1 N1B 132.8(3) 7_565 . ?
C2 C1 N1B 118.9(4) . . ?
C1 C2 C3 107.7(3) . . ?
C1 C2 C4 127.3(3) . . ?
C3 C2 C4 125.0(3) . . ?
C2 C3 C2 108.1(4) 7_565 . ?
C2 C3 C5 125.85(18) 7_565 . ?
C2 C3 C5 125.85(18) . . ?
N2 C4 C2 176.9(3) . . ?
N3 C5 C3 178.6(4) . . ?
O2B N1B O1B 125.8(9) . . ?
O2B N1B C1 124.0(7) . . ?
O1B N1B C1 110.1(7) . . ?
N1A C6A C1 167.4(10) . . ?
C4 N2 Ag1 166.3(3) . 5_566 ?
C5 N3 Ag1 175.6(4) . . ?
N3 Ag1 N2 116.20(8) . 3_546 ?
N3 Ag1 N2 116.20(8) . 5_566 ?
N2 Ag1 N2 112.77(15) 3_546 5_566 ?
N3 Ag1 O1W 114.7(3) . . ?
N2 Ag1 O1W 96.85(15) 3_546 . ?
N2 Ag1 O1W 96.85(15) 5_566 . ?
Ag1 O1W H1W 104(10) . . ?
Ag1 O1W H2W 166(10) . . ?
H1W O1W H2W 90(10) . . ?
Ag1 O1W H1W 104(10) . 7_565 ?
H1W O1W H1W 15(10) . 7_565 ?
H2W O1W H1W 90(10) . 7_565 ?

loop_
_geom_bond_atom_site_label_1
_geom_bond_atom_site_label_2
_geom_bond_distance
_geom_bond_site_symmetry_2
_geom_bond_publ_flag
C1 C6A 1.362(9) . ?
C1 C1 1.395(7) 7_565 ?
C1 C2 1.402(4) . ?
C1 N1B 1.510(9) . ?
C2 C3 1.403(4) . ?
C2 C4 1.423(5) . ?
C3 C5 1.428(6) . ?
C4 N2 1.137(4) . ?
C5 N3 1.139(5) . ?
N1B O2B 1.168(9) . ?
N1B O1B 1.260(9) . ?
N1A C6A 1.179(11) . ?
N2 Ag1 2.263(3) 5_566 ?
N3 Ag1 2.225(4) . ?
Ag1 O1W 2.405(6) . ?
O1W H1W 0.86(2) . ?
O1W H2W 0.85(2) . ?
O1W H1W 0.86(2) 7_565 ?

loop_
_geom_hbond_atom_site_label_D
_geom_hbond_atom_site_label_H
_geom_hbond_atom_site_label_A
_geom_hbond_distance_DH
_geom_hbond_distance_HA
_geom_hbond_distance_DA
_geom_hbond_angle_DHA
_geom_hbond_site_symmetry_A
_geom_hbond_publ_flag
O1W H1W O2BA 0.86(2) 2.7(5) 3.090(7) 110(39) 3_646 yes
